data_7712921
loop_
_publ_author_name
'Taha, Mohammad'
'Tshuva, Edit Y.'

_publ_section_title
;
 Phenolato Ti(IV) Hexacoordinate Complexes as Anticancer Chemotherapy:
 Enhancement of Solubility, Hydrolytic Stability, and Cytotoxicity
;
_journal_name_full 'Dalton Transactions'
_journal_paper_doi 10.1039/D3DT00984J
_journal_year 2023
_chemical_formula_moiety 'C22 H26 F2 N2 O4 Ti'
_chemical_formula_sum 'C22 H26 F2 N2 O4 Ti'
_chemical_formula_weight 468.35
_space_group_crystal_system orthorhombic
_space_group_IT_number 61
_space_group_name_Hall '-P 2ac 2ab'
_space_group_name_H-M_alt 'P b c a'
_atom_sites_solution_hydrogens difmap
_atom_sites_solution_primary dual
_audit_creation_date 2022-03-31
_audit_creation_method
;
Olex2 1.5
(compiled 2021.12.09 svn.r5202d8cf for OlexSys, GUI svn.r6439)
;
_audit_update_record
;
2022-03-31 deposited with the CCDC.	2023-05-03 downloaded from the CCDC.
;
_cell_angle_alpha 90
_cell_angle_beta 90
_cell_angle_gamma 90
_cell_formula_units_Z 8
_cell_length_a 13.8328(2)
_cell_length_b 10.7428(2)
_cell_length_c 28.2055(4)
_cell_measurement_reflns_used 44612
_cell_measurement_temperature 200.00(10)
_cell_measurement_theta_max 32.5840
_cell_measurement_theta_min 2.5080
_cell_volume 4191.42(12)
_computing_cell_refinement 'CrysAlisPro 1.171.41.123a (Rigaku OD, 2022)'
_computing_data_collection 'CrysAlisPro 1.171.41.123a (Rigaku OD, 2022)'
_computing_data_reduction 'CrysAlisPro 1.171.41.123a (Rigaku OD, 2022)'
_computing_molecular_graphics 'Olex2 1.5 (Dolomanov et al., 2009)'
_computing_publication_material 'Olex2 1.5 (Dolomanov et al., 2009)'
_computing_structure_refinement 'SHELXL 2018/3 (Sheldrick, 2015)'
_computing_structure_solution 'SHELXT 2014/4 (Sheldrick, 2014)'
_diffrn_ambient_environment N~2~
_diffrn_ambient_temperature 200.00(10)
_diffrn_detector 'Hybrid Pixel Array Detector'
_diffrn_detector_area_resol_mean 10.0000
_diffrn_detector_type HyPix
_diffrn_measured_fraction_theta_full 1.000
_diffrn_measured_fraction_theta_max 0.899
_diffrn_measurement_details
;
List of Runs (angles in degrees, time in seconds):

  # Type    Start    End  Width  t~exp~   \w     \q     \k     \f   Frames
#--------------------------------------------------------------------------
  1  \w    -66.00   3.00   0.50   30.00    --    8.37 -14.00 -88.00  138
  2  \w     10.00  84.00   0.50   30.00    --    8.37  14.00  82.00  148
  3  \w     21.00  54.00   0.50   30.00    --   -9.62  14.00  82.00   66
  4  \w    -59.00 -10.00   0.50   30.00    --    8.37 -37.00 150.00   98
  5  \w     -4.00  82.00   0.50   30.00    --    8.37  37.00 -90.00  172
  6  \w    -23.00  15.00   0.50   30.00    --    8.37 -99.00 -90.00   76
  7  \w    -16.00  17.00   0.50   30.00    --    8.37 -99.00 -60.00   66
  8  \w    -48.00  -9.00   0.50   30.00    --   -9.62 108.00 147.63   78
  9  \w    -48.00  -5.00   0.50   30.00    --   -9.62 108.00 161.49   86
 10  \w    -51.00 -26.00   0.50   30.00    --   -9.62 113.00 178.72   50
 11  \w    -50.00 -25.00   0.50   30.00    --   -9.62 111.00 115.42   50
 12  \w    -46.00 -21.00   0.50   30.00    --   -9.62 104.00  90.73   50
 13  \w    -51.00 -26.00   0.50   30.00    --   -9.62 113.00  79.46   50
 14  \w     -8.00  18.00   0.50   30.00    --   -9.62 -99.00 -90.00   52
 15  \w    -54.00 -29.00   0.50   30.00    --   -9.62 118.00  87.92   50
 16  \w    -57.00 -32.00   0.50   30.00    --   -9.62 125.00 133.01   50
 17  \w    -16.00   9.00   0.50   30.00    --   -9.62  37.00  60.00   50
 18  \w    -16.00  14.00   0.50   30.00    --   -9.62 -99.00  90.00   60
;
_diffrn_measurement_device 'four-circle diffractometer'
_diffrn_measurement_device_type 'XtaLAB Synergy, Single source at offset/far, HyPix'
_diffrn_measurement_method '\w scans'
_diffrn_orient_matrix_type 'CrysAlisPro convention (1999,Acta A55,543-557)'
_diffrn_orient_matrix_UB_11 0.0095602000
_diffrn_orient_matrix_UB_12 -0.0648667000
_diffrn_orient_matrix_UB_13 0.0000245000
_diffrn_orient_matrix_UB_21 -0.0002507000
_diffrn_orient_matrix_UB_22 -0.0000090000
_diffrn_orient_matrix_UB_23 0.0251472000
_diffrn_orient_matrix_UB_31 -0.0503784000
_diffrn_orient_matrix_UB_32 -0.0123112000
_diffrn_orient_matrix_UB_33 -0.0001173000
_diffrn_radiation_monochromator mirror
_diffrn_radiation_probe x-ray
_diffrn_radiation_type 'Mo K\a'
_diffrn_radiation_wavelength 0.71073
_diffrn_reflns_av_R_equivalents 0.0341
_diffrn_reflns_av_unetI/netI 0.0160
_diffrn_reflns_Laue_measured_fraction_full 1.000
_diffrn_reflns_Laue_measured_fraction_max 0.899
_diffrn_reflns_limit_h_max 20
_diffrn_reflns_limit_h_min -18
_diffrn_reflns_limit_k_max 15
_diffrn_reflns_limit_k_min -16
_diffrn_reflns_limit_l_max 38
_diffrn_reflns_limit_l_min -41
_diffrn_reflns_number 99574
_diffrn_reflns_point_group_measured_fraction_full 1.000
_diffrn_reflns_point_group_measured_fraction_max 0.899
_diffrn_reflns_theta_full 25.242
_diffrn_reflns_theta_max 32.446
_diffrn_reflns_theta_min 2.062
_diffrn_source 'micro-focus sealed X-ray tube'
_diffrn_source_type 'PhotonJet (Mo) X-ray Source'
_exptl_absorpt_coefficient_mu 0.458
_exptl_absorpt_correction_T_max 1.000
_exptl_absorpt_correction_T_min 0.375
_exptl_absorpt_correction_type gaussian
_exptl_absorpt_process_details
;
CrysAlisPro 1.171.41.123a (Rigaku Oxford Diffraction, 2022)
Numerical absorption correction based on gaussian integration over
a multifaceted crystal model
Empirical absorption correction using spherical harmonics,
implemented in SCALE3 ABSPACK scaling algorithm.
;
_exptl_crystal_colour colourless
_exptl_crystal_colour_primary colourless
_exptl_crystal_density_diffrn 1.484
_exptl_crystal_description plate
_exptl_crystal_F_000 1952
_exptl_crystal_recrystallization_method 'Re-crystallisation from solvent: DCM'
_exptl_crystal_size_max 0.787
_exptl_crystal_size_mid 0.345
_exptl_crystal_size_min 0.026
_refine_diff_density_max 0.339
_refine_diff_density_min -0.320
_refine_diff_density_rms 0.052
_refine_ls_extinction_method none
_refine_ls_goodness_of_fit_ref 1.035
_refine_ls_hydrogen_treatment refall
_refine_ls_matrix_type full
_refine_ls_number_parameters 384
_refine_ls_number_reflns 6793
_refine_ls_number_restraints 0
_refine_ls_restrained_S_all 1.035
_refine_ls_R_factor_all 0.0421
_refine_ls_R_factor_gt 0.0329
_refine_ls_shift/su_max 0.001
_refine_ls_shift/su_mean 0.000
_refine_ls_structure_factor_coef Fsqd
_refine_ls_weighting_details 'w=1/[\s^2^(Fo^2^)+(0.0495P)^2^+1.4513P] where P=(Fo^2^+2Fc^2^)/3'
_refine_ls_weighting_scheme calc
_refine_ls_wR_factor_gt 0.0890
_refine_ls_wR_factor_ref 0.0938
_reflns_Friedel_coverage 0.000
_reflns_number_gt 5727
_reflns_number_total 6793
_reflns_threshold_expression 'I > 2\s(I)'
_cod_data_source_file d3dt00984j2.cif
_cod_data_source_block mohammadt3
_cod_database_code 7712921
_shelx_shelxl_version_number 2018/3
_chemical_oxdiff_formula 'C40 H30 N6 O6 Ti '
_shelx_space_group_comment
;
The symmetry employed for this shelxl refinement is uniquely defined
by the following loop, which should always be used as a source of
symmetry information in preference to the above space-group names.
They are only intended as comments.
;
_shelx_estimated_absorpt_t_max 0.988
_shelx_estimated_absorpt_t_min 0.714
_olex2_refinement_description
;
;
_olex2_submission_special_instructions 'No special instructions were received'
_oxdiff_exptl_absorpt_empirical_details
;
Empirical correction (ABSPACK) includes:
- Absorption correction using spherical harmonics
- Frame scaling
;
_oxdiff_exptl_absorpt_empirical_full_max 1.672
_oxdiff_exptl_absorpt_empirical_full_min 0.764

loop_
_space_group_symop_operation_xyz
'x, y, z'
'-x+1/2, -y, z+1/2'
'-x, y+1/2, -z+1/2'
'x+1/2, -y+1/2, -z'
'-x, -y, -z'
'x-1/2, y, -z-1/2'
'x, -y-1/2, z-1/2'
'-x-1/2, y-1/2, z'

loop_
_atom_site_label
_atom_site_type_symbol
_atom_site_fract_x
_atom_site_fract_y
_atom_site_fract_z
_atom_site_U_iso_or_equiv
_atom_site_adp_type
_atom_site_occupancy
_atom_site_site_symmetry_order
_atom_site_calc_flag
_atom_site_refinement_flags_posn
_atom_site_refinement_flags_adp
_atom_site_refinement_flags_occupancy
_atom_site_disorder_assembly
_atom_site_disorder_group
Ti1 Ti 0.39646(2) 0.62223(2) 0.70126(2) 0.01822(6) Uani 1 1 d . . . . .
F1 F 0.34681(9) 0.79478(10) 0.93867(3) 0.0583(3) Uani 1 1 d . . . . .
F2 F 0.38829(9) 0.34084(12) 0.47825(3) 0.0575(3) Uani 1 1 d . . . . .
O1 O 0.38557(6) 0.57702(7) 0.76480(3) 0.02358(16) Uani 1 1 d . . . . .
O2 O 0.26346(6) 0.64908(8) 0.68889(3) 0.02580(16) Uani 1 1 d . . . . .
O3 O 0.53082(6) 0.65187(8) 0.70444(3) 0.02564(17) Uani 1 1 d . . . . .
O4 O 0.39793(6) 0.47942(8) 0.66388(3) 0.02471(16) Uani 1 1 d . . . . .
N1 N 0.37558(7) 0.81908(9) 0.72596(4) 0.02304(18) Uani 1 1 d . . . . .
N2 N 0.42463(7) 0.72470(9) 0.63328(3) 0.02480(19) Uani 1 1 d . . . . .
C1 C 0.37560(8) 0.63287(10) 0.80728(4) 0.0222(2) Uani 1 1 d . . . . .
C2 C 0.35034(9) 0.56171(11) 0.84664(4) 0.0264(2) Uani 1 1 d . . . . .
H2 H 0.3384(11) 0.4773(16) 0.8419(6) 0.034(4) Uiso 1 1 d . . . . .
C3 C 0.34083(10) 0.61322(13) 0.89176(4) 0.0322(3) Uani 1 1 d . . . . .
C4 C 0.35447(11) 0.74038(14) 0.89500(5) 0.0370(3) Uani 1 1 d . . . . .
C5 C 0.37709(10) 0.81455(12) 0.85710(5) 0.0344(3) Uani 1 1 d . . . . .
H5 H 0.3869(13) 0.9035(19) 0.8610(7) 0.050(5) Uiso 1 1 d . . . . .
C6 C 0.38969(8) 0.76196(11) 0.81222(4) 0.0255(2) Uani 1 1 d . . . . .
C7 C 0.31754(16) 0.53460(18) 0.93429(6) 0.0498(4) Uani 1 1 d . . . . .
H7A H 0.315(2) 0.454(3) 0.9276(10) 0.100(9) Uiso 1 1 d . . . . .
H7B H 0.342(2) 0.562(3) 0.9623(11) 0.105(10) Uiso 1 1 d . . . . .
H7C H 0.253(3) 0.548(3) 0.9444(12) 0.137(12) Uiso 1 1 d . . . . .
C8 C 0.42558(9) 0.84112(11) 0.77208(4) 0.0270(2) Uani 1 1 d . . . . .
H8A H 0.4924(12) 0.8210(15) 0.7667(5) 0.030(4) Uiso 1 1 d . . . . .
H8B H 0.4220(12) 0.9248(17) 0.7800(6) 0.037(4) Uiso 1 1 d . . . . .
C9 C 0.26950(9) 0.84331(12) 0.72936(5) 0.0304(2) Uani 1 1 d . . . . .
H9A H 0.2565(12) 0.8836(15) 0.7583(6) 0.037(4) Uiso 1 1 d . . . . .
H9B H 0.2512(13) 0.8982(17) 0.7049(6) 0.041(5) Uiso 1 1 d . . . . .
C10 C 0.21528(9) 0.72207(13) 0.72301(5) 0.0313(2) Uani 1 1 d . . . . .
H10A H 0.2103(11) 0.6751(14) 0.7534(5) 0.028(4) Uiso 1 1 d . . . . .
H10B H 0.1534(13) 0.7414(17) 0.7130(6) 0.040(4) Uiso 1 1 d . . . . .
C11 C 0.42087(10) 0.90246(11) 0.69003(5) 0.0312(2) Uani 1 1 d . . . . .
H11A H 0.4874(13) 0.9034(16) 0.6957(6) 0.036(4) Uiso 1 1 d . . . . .
H11B H 0.3955(12) 0.9837(19) 0.6947(6) 0.040(5) Uiso 1 1 d . . . . .
C12 C 0.39762(11) 0.85726(12) 0.64058(5) 0.0335(3) Uani 1 1 d . . . . .
H12A H 0.3282(12) 0.8641(15) 0.6349(6) 0.033(4) Uiso 1 1 d . . . . .
H12B H 0.4327(13) 0.9071(17) 0.6175(6) 0.040(4) Uiso 1 1 d . . . . .
C13 C 0.52941(9) 0.70776(13) 0.62274(5) 0.0317(3) Uani 1 1 d . . . . .
H13A H 0.5476(13) 0.7736(17) 0.6004(6) 0.044(5) Uiso 1 1 d . . . . .
H13B H 0.5340(12) 0.6279(16) 0.6070(6) 0.035(4) Uiso 1 1 d . . . . .
C14 C 0.58737(9) 0.70388(13) 0.66855(5) 0.0319(3) Uani 1 1 d . . . . .
H14A H 0.6105(11) 0.7870(16) 0.6776(6) 0.033(4) Uiso 1 1 d . . . . .
H14B H 0.6479(13) 0.6517(17) 0.6644(6) 0.043(5) Uiso 1 1 d . . . . .
C15 C 0.36441(10) 0.67434(12) 0.59370(4) 0.0308(2) Uani 1 1 d . . . . .
H15A H 0.2982(12) 0.6848(15) 0.6038(5) 0.031(4) Uiso 1 1 d . . . . .
H15B H 0.3726(12) 0.7272(17) 0.5647(6) 0.037(4) Uiso 1 1 d . . . . .
C16 C 0.38040(9) 0.53899(12) 0.58256(4) 0.0273(2) Uani 1 1 d . . . . .
C17 C 0.39049(8) 0.44762(11) 0.61790(4) 0.0238(2) Uani 1 1 d . . . . .
C18 C 0.39591(9) 0.32201(12) 0.60581(4) 0.0296(2) Uani 1 1 d . . . . .
H18 H 0.4061(12) 0.2612(18) 0.6296(7) 0.041(5) Uiso 1 1 d . . . . .
C19 C 0.39396(10) 0.28289(14) 0.55883(5) 0.0354(3) Uani 1 1 d . . . . .
C20 C 0.38718(11) 0.37537(15) 0.52497(5) 0.0379(3) Uani 1 1 d . . . . .
C21 C 0.38027(10) 0.49979(15) 0.53538(5) 0.0356(3) Uani 1 1 d . . . . .
H21 H 0.3740(13) 0.558(2) 0.5125(7) 0.050(5) Uiso 1 1 d . . . . .
C22 C 0.40086(18) 0.14744(18) 0.54581(7) 0.0558(5) Uani 1 1 d . . . . .
H22A H 0.454(2) 0.136(3) 0.5254(10) 0.096(9) Uiso 1 1 d . . . . .
H22B H 0.343(2) 0.124(3) 0.5278(10) 0.094(9) Uiso 1 1 d . . . . .
H22C H 0.417(3) 0.089(5) 0.5719(17) 0.20(2) Uiso 1 1 d . . . . .

loop_
_atom_site_aniso_label
_atom_site_aniso_U_11
_atom_site_aniso_U_22
_atom_site_aniso_U_33
_atom_site_aniso_U_23
_atom_site_aniso_U_13
_atom_site_aniso_U_12
Ti1 0.02023(10) 0.01493(9) 0.01951(10) 0.00149(6) 0.00046(6) 0.00021(6)
F1 0.0956(8) 0.0506(6) 0.0288(4) -0.0178(4) 0.0048(5) 0.0069(5)
F2 0.0849(8) 0.0663(7) 0.0213(4) -0.0129(4) -0.0009(4) 0.0044(5)
O1 0.0339(4) 0.0169(3) 0.0199(4) -0.0011(3) 0.0013(3) 0.0010(3)
O2 0.0207(4) 0.0287(4) 0.0281(4) -0.0014(3) -0.0004(3) -0.0007(3)
O3 0.0206(4) 0.0245(4) 0.0318(4) 0.0029(3) 0.0003(3) 0.0009(3)
O4 0.0358(4) 0.0201(4) 0.0183(4) -0.0004(3) 0.0018(3) -0.0012(3)
N1 0.0245(4) 0.0163(4) 0.0283(5) 0.0013(3) -0.0005(3) 0.0017(3)
N2 0.0275(4) 0.0220(4) 0.0249(4) 0.0054(3) 0.0019(3) 0.0005(3)
C1 0.0241(5) 0.0207(5) 0.0218(5) -0.0034(4) -0.0020(4) 0.0035(4)
C2 0.0314(6) 0.0236(5) 0.0242(5) -0.0012(4) 0.0014(4) 0.0052(4)
C3 0.0376(6) 0.0354(6) 0.0237(5) -0.0017(5) 0.0028(5) 0.0077(5)
C4 0.0473(7) 0.0388(7) 0.0248(6) -0.0123(5) 0.0000(5) 0.0070(6)
C5 0.0435(7) 0.0260(6) 0.0336(6) -0.0109(5) -0.0042(5) 0.0038(5)
C6 0.0283(5) 0.0214(5) 0.0267(5) -0.0037(4) -0.0037(4) 0.0024(4)
C7 0.0740(12) 0.0478(9) 0.0277(7) 0.0019(6) 0.0143(7) 0.0052(8)
C8 0.0307(6) 0.0182(5) 0.0321(6) -0.0034(4) -0.0032(4) -0.0021(4)
C9 0.0272(6) 0.0267(6) 0.0375(6) -0.0006(5) 0.0001(5) 0.0100(4)
C10 0.0221(5) 0.0378(7) 0.0341(6) -0.0013(5) 0.0019(4) 0.0031(4)
C11 0.0397(7) 0.0160(5) 0.0379(6) 0.0055(4) 0.0038(5) -0.0012(4)
C12 0.0459(8) 0.0219(5) 0.0327(6) 0.0096(5) 0.0028(5) 0.0032(5)
C13 0.0294(6) 0.0331(6) 0.0325(6) 0.0052(5) 0.0087(4) -0.0039(5)
C14 0.0239(5) 0.0318(6) 0.0400(7) 0.0042(5) 0.0036(5) -0.0039(4)
C15 0.0377(6) 0.0316(6) 0.0233(5) 0.0060(5) -0.0033(4) 0.0038(5)
C16 0.0280(5) 0.0321(6) 0.0218(5) 0.0014(4) -0.0005(4) -0.0005(4)
C17 0.0246(5) 0.0274(5) 0.0194(5) -0.0015(4) 0.0017(4) -0.0019(4)
C18 0.0372(6) 0.0272(6) 0.0244(5) -0.0038(4) 0.0016(4) -0.0026(5)
C19 0.0403(7) 0.0373(7) 0.0287(6) -0.0107(5) 0.0008(5) -0.0016(5)
C20 0.0433(7) 0.0498(8) 0.0206(6) -0.0084(5) 0.0000(5) 0.0001(6)
C21 0.0416(7) 0.0442(7) 0.0209(6) 0.0028(5) -0.0014(5) 0.0005(6)
C22 0.0852(14) 0.0420(9) 0.0402(9) -0.0185(7) 0.0001(9) 0.0003(8)

loop_
_atom_type_symbol
_atom_type_description
_atom_type_scat_dispersion_real
_atom_type_scat_dispersion_imag
_atom_type_scat_source
C C 0.0033 0.0016 'International Tables Vol C Tables 4.2.6.8 and 6.1.1.4'
H H 0.0000 0.0000 'International Tables Vol C Tables 4.2.6.8 and 6.1.1.4'
F F 0.0171 0.0103 'International Tables Vol C Tables 4.2.6.8 and 6.1.1.4'
N N 0.0061 0.0033 'International Tables Vol C Tables 4.2.6.8 and 6.1.1.4'
O O 0.0106 0.0060 'International Tables Vol C Tables 4.2.6.8 and 6.1.1.4'
Ti Ti 0.2776 0.4457 'International Tables Vol C Tables 4.2.6.8 and 6.1.1.4'

loop_
_exptl_crystal_face_index_h
_exptl_crystal_face_index_k
_exptl_crystal_face_index_l
_exptl_crystal_face_perp_dist
0 0 1 0.0150
0 0 -1 0.0112
-2 1 0 0.2844
2 -1 0 0.3070
-2 -1 0 0.1567
2 1 0 0.1928
18 6 0 0.1819
-15 10 1 0.3046
-19 3 -8 0.2501
-13 -6 24 0.1152

loop_
_geom_angle_atom_site_label_1
_geom_angle_atom_site_label_2
_geom_angle_atom_site_label_3
_geom_angle
_geom_angle_site_symmetry_1
_geom_angle_site_symmetry_3
_geom_angle_publ_flag
O1 Ti1 O2 97.95(4) . . ?
O1 Ti1 O3 94.46(4) . . ?
O1 Ti1 N1 86.37(4) . . ?
O1 Ti1 N2 164.48(4) . . ?
O2 Ti1 N1 77.81(4) . . ?
O2 Ti1 N2 86.36(4) . . ?
O3 Ti1 O2 159.90(4) . . ?
O3 Ti1 N1 87.31(4) . . ?
O3 Ti1 N2 77.71(4) . . ?
O4 Ti1 O1 109.32(4) . . ?
O4 Ti1 O2 91.82(4) . . ?
O4 Ti1 O3 98.92(4) . . ?
O4 Ti1 N1 162.43(4) . . ?
O4 Ti1 N2 85.33(4) . . ?
N2 Ti1 N1 79.95(4) . . ?
C1 O1 Ti1 138.40(7) . . ?
C10 O2 Ti1 114.72(7) . . ?
C14 O3 Ti1 125.77(8) . . ?
C17 O4 Ti1 138.98(8) . . ?
C8 N1 Ti1 111.12(7) . . ?
C8 N1 C9 111.83(10) . . ?
C9 N1 Ti1 108.09(7) . . ?
C11 N1 Ti1 107.52(7) . . ?
C11 N1 C8 107.61(10) . . ?
C11 N1 C9 110.60(10) . . ?
C12 N2 Ti1 107.93(7) . . ?
C12 N2 C13 112.89(10) . . ?
C12 N2 C15 108.07(10) . . ?
C13 N2 Ti1 106.21(7) . . ?
C13 N2 C15 110.42(10) . . ?
C15 N2 Ti1 111.33(7) . . ?
O1 C1 C2 119.36(10) . . ?
O1 C1 C6 120.84(10) . . ?
C2 C1 C6 119.80(11) . . ?
C1 C2 H2 117.7(10) . . ?
C1 C2 C3 122.25(11) . . ?
C3 C2 H2 120.0(10) . . ?
C2 C3 C7 121.75(13) . . ?
C4 C3 C2 116.10(12) . . ?
C4 C3 C7 122.15(13) . . ?
F1 C4 C3 118.13(13) . . ?
F1 C4 C5 118.18(13) . . ?
C5 C4 C3 123.68(12) . . ?
C4 C5 H5 121.1(12) . . ?
C4 C5 C6 120.03(12) . . ?
C6 C5 H5 118.9(12) . . ?
C1 C6 C8 121.99(10) . . ?
C5 C6 C1 118.09(12) . . ?
C5 C6 C8 119.72(11) . . ?
C3 C7 H7A 112.6(19) . . ?
C3 C7 H7B 116(2) . . ?
C3 C7 H7C 111(2) . . ?
H7A C7 H7B 121(3) . . ?
H7A C7 H7C 100(3) . . ?
H7B C7 H7C 92(2) . . ?
N1 C8 C6 114.48(10) . . ?
N1 C8 H8A 105.8(9) . . ?
N1 C8 H8B 109.8(11) . . ?
C6 C8 H8A 108.0(9) . . ?
C6 C8 H8B 110.5(11) . . ?
H8A C8 H8B 107.9(14) . . ?
N1 C9 H9A 108.9(11) . . ?
N1 C9 H9B 109.0(11) . . ?
N1 C9 C10 109.23(10) . . ?
H9A C9 H9B 107.2(14) . . ?
C10 C9 H9A 113.8(10) . . ?
C10 C9 H9B 108.6(11) . . ?
O2 C10 C9 108.98(10) . . ?
O2 C10 H10A 109.7(9) . . ?
O2 C10 H10B 110.8(11) . . ?
C9 C10 H10A 111.6(9) . . ?
C9 C10 H10B 107.5(11) . . ?
H10A C10 H10B 108.1(14) . . ?
N1 C11 H11A 107.7(10) . . ?
N1 C11 H11B 107.6(10) . . ?
N1 C11 C12 110.17(10) . . ?
H11A C11 H11B 109.3(15) . . ?
C12 C11 H11A 111.7(10) . . ?
C12 C11 H11B 110.1(10) . . ?
N2 C12 C11 112.46(10) . . ?
N2 C12 H12A 107.2(10) . . ?
N2 C12 H12B 108.0(11) . . ?
C11 C12 H12A 109.7(10) . . ?
C11 C12 H12B 109.6(11) . . ?
H12A C12 H12B 109.8(14) . . ?
N2 C13 H13A 106.8(10) . . ?
N2 C13 H13B 105.3(10) . . ?
N2 C13 C14 110.27(10) . . ?
H13A C13 H13B 109.1(14) . . ?
C14 C13 H13A 115.6(11) . . ?
C14 C13 H13B 109.3(10) . . ?
O3 C14 C13 109.37(10) . . ?
O3 C14 H14A 111.0(10) . . ?
O3 C14 H14B 108.9(10) . . ?
C13 C14 H14A 111.5(10) . . ?
C13 C14 H14B 110.6(10) . . ?
H14A C14 H14B 105.3(14) . . ?
N2 C15 H15A 105.4(9) . . ?
N2 C15 H15B 110.0(10) . . ?
N2 C15 C16 115.10(10) . . ?
H15A C15 H15B 106.4(13) . . ?
C16 C15 H15A 108.3(10) . . ?
C16 C15 H15B 111.1(10) . . ?
C17 C16 C15 122.77(10) . . ?
C21 C16 C15 119.39(11) . . ?
C21 C16 C17 117.75(12) . . ?
O4 C17 C16 120.93(11) . . ?
O4 C17 C18 118.53(11) . . ?
C18 C17 C16 120.51(11) . . ?
C17 C18 H18 120.1(11) . . ?
C19 C18 C17 121.65(13) . . ?
C19 C18 H18 118.1(11) . . ?
C18 C19 C22 121.60(14) . . ?
C20 C19 C18 116.30(13) . . ?
C20 C19 C22 122.09(14) . . ?
F2 C20 C19 118.04(14) . . ?
F2 C20 C21 118.08(14) . . ?
C21 C20 C19 123.88(12) . . ?
C16 C21 H21 118.3(13) . . ?
C20 C21 C16 119.86(13) . . ?
C20 C21 H21 121.9(13) . . ?
C19 C22 H22A 108.9(18) . . ?
C19 C22 H22B 108.7(17) . . ?
C19 C22 H22C 116(3) . . ?
H22A C22 H22B 106(2) . . ?
H22A C22 H22C 101(3) . . ?
H22B C22 H22C 114(3) . . ?

loop_
_geom_bond_atom_site_label_1
_geom_bond_atom_site_label_2
_geom_bond_distance
_geom_bond_site_symmetry_2
_geom_bond_publ_flag
Ti1 O1 1.8628(8) . ?
Ti1 O2 1.8946(8) . ?
Ti1 O3 1.8878(8) . ?
Ti1 O4 1.8616(8) . ?
Ti1 N1 2.2452(9) . ?
Ti1 N2 2.2450(10) . ?
F1 C4 1.3674(14) . ?
F2 C20 1.3690(15) . ?
O1 C1 1.3472(13) . ?
O2 C10 1.4092(15) . ?
O3 C14 1.3961(15) . ?
O4 C17 1.3451(13) . ?
N1 C8 1.4921(15) . ?
N1 C9 1.4934(15) . ?
N1 C11 1.4905(16) . ?
N2 C12 1.4866(16) . ?
N2 C13 1.4908(15) . ?
N2 C15 1.4942(16) . ?
C1 C2 1.3924(16) . ?
C1 C6 1.4073(16) . ?
C2 H2 0.931(17) . ?
C2 C3 1.3938(16) . ?
C3 C4 1.382(2) . ?
C3 C7 1.502(2) . ?
C4 C5 1.370(2) . ?
C5 H5 0.97(2) . ?
C5 C6 1.3972(17) . ?
C6 C8 1.5004(17) . ?
C7 H7A 0.88(3) . ?
C7 H7B 0.90(3) . ?
C7 H7C 0.95(4) . ?
C8 H8A 0.961(16) . ?
C8 H8B 0.927(19) . ?
C9 H9A 0.941(17) . ?
C9 H9B 0.943(17) . ?
C9 C10 1.5135(19) . ?
C10 H10A 0.997(16) . ?
C10 H10B 0.925(18) . ?
C11 H11A 0.934(18) . ?
C11 H11B 0.95(2) . ?
C11 C12 1.512(2) . ?
C12 H12A 0.976(17) . ?
C12 H12B 0.973(18) . ?
C13 H13A 0.981(18) . ?
C13 H13B 0.968(17) . ?
C13 C14 1.5210(19) . ?
C14 H14A 0.982(17) . ?
C14 H14B 1.015(18) . ?
C15 H15A 0.965(16) . ?
C15 H15B 1.003(18) . ?
C15 C16 1.5040(18) . ?
C16 C17 1.4060(16) . ?
C16 C21 1.3958(17) . ?
C17 C18 1.3939(17) . ?
C18 H18 0.947(19) . ?
C18 C19 1.3904(17) . ?
C19 C20 1.381(2) . ?
C19 C22 1.504(2) . ?
C20 C21 1.372(2) . ?
C21 H21 0.90(2) . ?
C22 H22A 0.94(3) . ?
C22 H22B 0.98(3) . ?
C22 H22C 0.99(5) . ?

loop_
_geom_torsion_atom_site_label_1
_geom_torsion_atom_site_label_2
_geom_torsion_atom_site_label_3
_geom_torsion_atom_site_label_4
_geom_torsion
_geom_torsion_site_symmetry_1
_geom_torsion_site_symmetry_2
_geom_torsion_site_symmetry_3
_geom_torsion_site_symmetry_4
_geom_torsion_publ_flag
Ti1 O1 C1 C2 166.99(9) . . . . ?
Ti1 O1 C1 C6 -12.55(18) . . . . ?
Ti1 O2 C10 C9 53.75(12) . . . . ?
Ti1 O3 C14 C13 -12.04(15) . . . . ?
Ti1 O4 C17 C16 2.00(17) . . . . ?
Ti1 O4 C17 C18 -179.89(9) . . . . ?
Ti1 N1 C8 C6 -61.39(11) . . . . ?
Ti1 N1 C9 C10 9.32(12) . . . . ?
Ti1 N1 C11 C12 41.99(12) . . . . ?
Ti1 N2 C12 C11 36.00(13) . . . . ?
Ti1 N2 C13 C14 -34.30(12) . . . . ?
Ti1 N2 C15 C16 -59.80(12) . . . . ?
F1 C4 C5 C6 177.26(12) . . . . ?
F2 C20 C21 C16 -179.02(12) . . . . ?
O1 Ti1 O2 C10 47.47(9) . . . . ?
O1 Ti1 O3 C14 -172.43(10) . . . . ?
O1 Ti1 O4 C17 167.88(10) . . . . ?
O1 C1 C2 C3 178.64(11) . . . . ?
O1 C1 C6 C5 179.20(11) . . . . ?
O1 C1 C6 C8 -6.08(17) . . . . ?
O2 Ti1 O1 C1 -80.65(11) . . . . ?
O2 Ti1 O3 C14 -44.32(17) . . . . ?
O2 Ti1 O4 C17 68.80(11) . . . . ?
O3 Ti1 O1 C1 83.51(11) . . . . ?
O3 Ti1 O2 C10 -80.16(14) . . . . ?
O3 Ti1 O4 C17 -94.15(11) . . . . ?
O4 Ti1 O1 C1 -175.41(11) . . . . ?
O4 Ti1 O2 C10 157.26(8) . . . . ?
O4 Ti1 O3 C14 77.19(10) . . . . ?
O4 C17 C18 C19 -176.52(11) . . . . ?
N1 Ti1 O1 C1 -3.50(11) . . . . ?
N1 Ti1 O2 C10 -37.05(8) . . . . ?
N1 Ti1 O3 C14 -86.29(10) . . . . ?
N1 Ti1 O4 C17 15.6(2) . . . . ?
N1 C9 C10 O2 -37.04(14) . . . . ?
N1 C11 C12 N2 -54.18(15) . . . . ?
N2 Ti1 O1 C1 24.6(2) . . . . ?
N2 Ti1 O2 C10 -117.54(9) . . . . ?
N2 Ti1 O3 C14 -5.99(10) . . . . ?
N2 Ti1 O4 C17 -17.40(11) . . . . ?
N2 C13 C14 O3 31.40(15) . . . . ?
N2 C15 C16 C17 42.43(16) . . . . ?
N2 C15 C16 C21 -141.11(12) . . . . ?
C1 C2 C3 C4 2.29(19) . . . . ?
C1 C2 C3 C7 -177.44(14) . . . . ?
C1 C6 C8 N1 47.01(15) . . . . ?
C2 C1 C6 C5 -0.33(17) . . . . ?
C2 C1 C6 C8 174.38(11) . . . . ?
C2 C3 C4 F1 -179.35(12) . . . . ?
C2 C3 C4 C5 -0.7(2) . . . . ?
C3 C4 C5 C6 -1.4(2) . . . . ?
C4 C5 C6 C1 1.89(19) . . . . ?
C4 C5 C6 C8 -172.95(12) . . . . ?
C5 C6 C8 N1 -138.36(11) . . . . ?
C6 C1 C2 C3 -1.82(18) . . . . ?
C7 C3 C4 F1 0.4(2) . . . . ?
C7 C3 C4 C5 179.06(16) . . . . ?
C8 N1 C9 C10 -113.31(11) . . . . ?
C8 N1 C11 C12 161.76(10) . . . . ?
C9 N1 C8 C6 59.49(13) . . . . ?
C9 N1 C11 C12 -75.82(13) . . . . ?
C11 N1 C8 C6 -178.85(10) . . . . ?
C11 N1 C9 C10 126.78(11) . . . . ?
C12 N2 C13 C14 83.77(13) . . . . ?
C12 N2 C15 C16 -178.16(10) . . . . ?
C13 N2 C12 C11 -81.06(13) . . . . ?
C13 N2 C15 C16 57.92(13) . . . . ?
C15 N2 C12 C11 156.52(11) . . . . ?
C15 N2 C13 C14 -155.13(10) . . . . ?
C15 C16 C17 O4 -8.11(17) . . . . ?
C15 C16 C17 C18 173.82(11) . . . . ?
C15 C16 C21 C20 -174.89(13) . . . . ?
C16 C17 C18 C19 1.60(19) . . . . ?
C17 C16 C21 C20 1.75(19) . . . . ?
C17 C18 C19 C20 0.51(19) . . . . ?
C17 C18 C19 C22 179.34(15) . . . . ?
C18 C19 C20 F2 177.88(12) . . . . ?
C18 C19 C20 C21 -1.5(2) . . . . ?
C19 C20 C21 C16 0.4(2) . . . . ?
C21 C16 C17 O4 175.37(11) . . . . ?
C21 C16 C17 C18 -2.70(17) . . . . ?
C22 C19 C20 F2 -1.0(2) . . . . ?
C22 C19 C20 C21 179.65(16) . . . . ?

loop_
_exptl_oxdiff_crystal_face_indexfrac_h
_exptl_oxdiff_crystal_face_indexfrac_k
_exptl_oxdiff_crystal_face_indexfrac_l
_exptl_oxdiff_crystal_face_x
_exptl_oxdiff_crystal_face_y
_exptl_oxdiff_crystal_face_z
-0.0000 0.0004 0.9998 -0.0000 0.0251 -0.0001
0.0000 -0.0004 -0.9998 0.0000 -0.0251 0.0001
-2.0028 0.9982 -0.0017 -0.0839 0.0005 0.0886
2.0028 -0.9982 0.0017 0.0839 -0.0005 -0.0886
-1.9992 -1.0025 0.0015 0.0459 0.0005 0.1131
1.9992 1.0025 -0.0015 -0.0459 -0.0005 -0.1131
17.6565 6.4283 0.4181 -0.2482 0.0060 -0.9687
-14.7180 9.9335 0.6838 -0.7850 0.0208 0.6191
-18.7212 2.8989 -8.1331 -0.3672 -0.1999 0.9084
-13.1916 -6.3987 23.9822 0.2895 0.6065 0.7405
